data_7708941
loop_
_publ_author_name
'Kosaka, Wataru'
'Watanabe, Yudai'
'Aliyah, Kinanti Hantiyana'
'Miyasaka, Hitoshi'

_publ_section_title
;
 Role of intramolecular hydrogen bonding in the redox chemistry of
 hydroxybenzoate-bridged paddlewheel diruthenium(II,II) complexes.
;
_journal_issue 1
_journal_name_full 'Dalton transactions (Cambridge, England : 2003)'
_journal_page_first 85
_journal_page_last 94
_journal_paper_doi 10.1039/d1dt03791a
_journal_volume 51
_journal_year 2021
_chemical_formula_moiety 'C48 H48 F12 O14 Ru2'
_chemical_formula_sum 'C48 H48 F12 O14 Ru2'
_chemical_formula_weight 1279.02
_space_group_crystal_system monoclinic
_space_group_IT_number 14
_space_group_name_Hall '-P 2ybc'
_space_group_name_H-M_alt 'P 1 21/c 1'
_atom_sites_solution_hydrogens geom
_atom_sites_solution_primary direct
_atom_sites_solution_secondary difmap
_audit_update_record
;
2021-11-09 deposited with the CCDC.	2021-11-25 downloaded from the CCDC.
;
_cell_angle_alpha 90.0000
_cell_angle_beta 112.948(3)
_cell_angle_gamma 90.0000
_cell_formula_units_Z 2
_cell_length_a 12.7745(4)
_cell_length_b 19.5988(4)
_cell_length_c 10.8663(3)
_cell_measurement_reflns_used 15035
_cell_measurement_temperature 103
_cell_measurement_theta_max 31.41
_cell_measurement_theta_min 2.05
_cell_volume 2505.23(13)
_computing_cell_refinement 'CrysAlisPro 1.171.38.43 (Rigaku OD, 2015)'
_computing_data_collection 'CrysAlisPro 1.171.38.43 (Rigaku OD, 2015)'
_computing_data_reduction 'CrysAlisPro 1.171.38.43 (Rigaku OD, 2015)'
_computing_molecular_graphics 'CrystalStructure 4.2.1'
_computing_publication_material 'CrystalStructure 4.2.1 (Rigaku, 2016)'
_computing_structure_refinement 'SHELXL Version 2014/7 (Sheldrick, 2008)'
_computing_structure_solution 'SHELXT Version 2014/5 (Sheldrick, 2014)'
_diffrn_ambient_temperature 103
_diffrn_detector_area_resol_mean 28.626
_diffrn_measured_fraction_theta_full 0.974
_diffrn_measured_fraction_theta_max 0.968
_diffrn_measurement_device_type 'Rigaku Saturn724'
_diffrn_measurement_method \w
_diffrn_radiation_type 'Mo K\a'
_diffrn_radiation_wavelength 0.71075
_diffrn_reflns_av_R_equivalents 0.0269
_diffrn_reflns_Laue_measured_fraction_full 0.974
_diffrn_reflns_Laue_measured_fraction_max 0.968
_diffrn_reflns_limit_h_max 16
_diffrn_reflns_limit_h_min -14
_diffrn_reflns_limit_k_max 25
_diffrn_reflns_limit_k_min -25
_diffrn_reflns_limit_l_max 14
_diffrn_reflns_limit_l_min -13
_diffrn_reflns_number 18663
_diffrn_reflns_point_group_measured_fraction_full 0.974
_diffrn_reflns_point_group_measured_fraction_max 0.968
_diffrn_reflns_theta_full 25.242
_diffrn_reflns_theta_max 27.499
_diffrn_reflns_theta_min 2.910
_diffrn_standards_number 0
_exptl_absorpt_coefficient_mu 0.713
_exptl_absorpt_correction_T_max 0.964
_exptl_absorpt_correction_T_min 0.749
_exptl_absorpt_correction_type multi-scan
_exptl_absorpt_process_details
;
CrysAlisPro 1.171.38.43 (Rigaku Oxford Diffraction, 2015)
Empirical absorption correction using spherical harmonics,
 implemented in SCALE3 ABSPACK scaling algorithm.
;
_exptl_crystal_colour orange
_exptl_crystal_density_diffrn 1.695
_exptl_crystal_density_method 'not measured'
_exptl_crystal_description plate
_exptl_crystal_F_000 1288.00
_exptl_crystal_size_max 0.182
_exptl_crystal_size_mid 0.120
_exptl_crystal_size_min 0.052
_refine_diff_density_max 0.83
_refine_diff_density_min -0.78
_refine_ls_extinction_method none
_refine_ls_goodness_of_fit_ref 1.053
_refine_ls_hydrogen_treatment constr
_refine_ls_number_parameters 343
_refine_ls_number_reflns 5567
_refine_ls_number_restraints 0
_refine_ls_R_factor_all 0.0285
_refine_ls_R_factor_gt 0.0262
_refine_ls_shift/su_max 0.003
_refine_ls_structure_factor_coef Fsqd
_refine_ls_weighting_details 'w = 1/[\s^2^(Fo^2^)+(0.0384P)^2^+1.6455P] where P=(Fo^2^+2Fc^2^)/3'
_refine_ls_weighting_scheme calc
_refine_ls_wR_factor_gt 0.0669
_refine_ls_wR_factor_ref 0.0683
_reflns_Friedel_coverage 0.000
_reflns_number_gt 5197
_reflns_number_total 5567
_reflns_threshold_expression F^2^>2.0\s(F^2^)
_cod_data_source_file d1dt03791a2.cif
_cod_data_source_block Ru-hetero-mOH
_cod_depositor_comments 'Adding full bibliography for 7708935--7708941.cif.'
_cod_database_code 7708941

loop_
_space_group_symop_id
_space_group_symop_operation_xyz
1 +X,+Y,+Z
2 -X,1/2+Y,1/2-Z
3 -X,-Y,-Z
4 +X,-1/2-Y,-1/2+Z

loop_
_atom_site_label
_atom_site_type_symbol
_atom_site_fract_x
_atom_site_fract_y
_atom_site_fract_z
_atom_site_U_iso_or_equiv
_atom_site_adp_type
_atom_site_occupancy
_atom_site_site_symmetry_order
_atom_site_calc_flag
_atom_site_refinement_flags_posn
_atom_site_refinement_flags_adp
_atom_site_refinement_flags_occupancy
_atom_site_disorder_assembly
_atom_site_disorder_group
Ru1 Ru 0.47071(2) 0.52576(2) 0.57422(2) 0.01204(6) Uani 1 1 d . . . . .
F1 F 0.08629(10) 0.62793(6) 0.06480(12) 0.0324(3) Uani 1 1 d . . . . .
F2 F 0.15562(10) 0.63971(7) 0.27796(12) 0.0320(3) Uani 1 1 d . . . . .
F3 F 0.21778(10) 0.56031(5) 0.18754(13) 0.0304(3) Uani 1 1 d . . . . .
F4 F 0.60609(10) 0.68922(7) 0.44287(12) 0.0359(3) Uani 1 1 d . . . . .
F5 F 0.63994(12) 0.66116(9) 0.27216(16) 0.0527(4) Uani 1 1 d . . . . .
F6 F 0.64134(12) 0.76646(8) 0.32612(17) 0.0568(5) Uani 1 1 d . . . . .
O1 O 0.40982(10) 0.60657(6) 0.44289(11) 0.0152(2) Uani 1 1 d . . . . .
O2 O 0.47098(10) 0.55645(6) 0.29724(11) 0.0161(2) Uani 1 1 d . . . . .
O3 O 0.31700(10) 0.47631(5) 0.49136(12) 0.0164(2) Uani 1 1 d . . . . .
O4 O 0.37384(10) 0.42495(6) 0.34350(11) 0.0163(2) Uani 1 1 d . . . . .
O5 O 0.41639(12) 0.57918(6) 0.72932(13) 0.0227(3) Uani 1 1 d . . . . .
O6 O -0.01910(12) 0.33624(8) 0.47489(15) 0.0315(3) Uani 1 1 d . . . . .
H6 H 0.0129 0.3573 0.5473 0.038 Uiso 1 1 calc R U . . .
O7 O -0.07743(15) 0.59026(8) 0.29810(16) 0.0404(4) Uani 1 1 d . . . . .
C1 C 0.42549(14) 0.60441(8) 0.33538(16) 0.0149(3) Uani 1 1 d . . . . .
C2 C 0.38514(14) 0.66502(8) 0.24241(16) 0.0153(3) Uani 1 1 d . . . . .
C3 C 0.27047(15) 0.67390(8) 0.16341(17) 0.0187(3) Uani 1 1 d . . . . .
C4 C 0.18308(15) 0.62554(9) 0.17333(18) 0.0220(4) Uani 1 1 d . . . . .
C5 C 0.23362(16) 0.72842(9) 0.07458(18) 0.0230(4) Uani 1 1 d . . . . .
H5 H 0.1549 0.7341 0.0217 0.028 Uiso 1 1 calc R U . . .
C6 C 0.31152(17) 0.77423(9) 0.06340(19) 0.0243(4) Uani 1 1 d . . . . .
H6A H 0.2865 0.8109 0.0016 0.029 Uiso 1 1 calc R U . . .
C7 C 0.42587(16) 0.76685(9) 0.14187(18) 0.0215(3) Uani 1 1 d . . . . .
H7 H 0.4792 0.7986 0.1344 0.026 Uiso 1 1 calc R U . . .
C8 C 0.46291(15) 0.71297(9) 0.23178(17) 0.0190(3) Uani 1 1 d . . . . .
C9 C 0.58745(17) 0.70768(10) 0.3181(2) 0.0288(4) Uani 1 1 d . . . . .
C10 C 0.30338(14) 0.43380(8) 0.39825(16) 0.0155(3) Uani 1 1 d . . . . .
C11 C 0.19968(14) 0.38993(8) 0.35439(17) 0.0174(3) Uani 1 1 d . . . . .
C12 C 0.13684(15) 0.38637(9) 0.43371(18) 0.0197(3) Uani 1 1 d . . . . .
H12 H 0.1568 0.4141 0.5112 0.024 Uiso 1 1 calc R U . . .
C13 C 0.04458(15) 0.34214(9) 0.39953(19) 0.0229(4) Uani 1 1 d . . . . .
C14 C 0.01489(16) 0.30214(10) 0.2847(2) 0.0267(4) Uani 1 1 d . . . . .
H14 H -0.0486 0.2723 0.2604 0.032 Uiso 1 1 calc R U . . .
C15 C 0.07800(17) 0.30594(10) 0.20629(19) 0.0262(4) Uani 1 1 d . . . . .
H15 H 0.0577 0.2783 0.1286 0.031 Uiso 1 1 calc R U . . .
C16 C 0.17059(15) 0.34961(9) 0.23996(18) 0.0213(3) Uani 1 1 d . . . . .
H16 H 0.2136 0.3520 0.1858 0.026 Uiso 1 1 calc R U . . .
C17 C 0.4953(2) 0.57940(13) 0.8672(2) 0.0415(6) Uani 1 1 d . . . . .
H17A H 0.5666 0.6031 0.8770 0.050 Uiso 1 1 calc R U . . .
H17B H 0.5137 0.5322 0.9013 0.050 Uiso 1 1 calc R U . . .
C18 C 0.4346(3) 0.61730(15) 0.9420(3) 0.0594(9) Uani 1 1 d . . . . .
H18A H 0.4640 0.6644 0.9633 0.071 Uiso 1 1 calc R U . . .
H18B H 0.4447 0.5935 1.0263 0.071 Uiso 1 1 calc R U . . .
C19 C 0.3090(3) 0.61775(15) 0.8464(3) 0.0591(8) Uani 1 1 d . . . . .
H19A H 0.2607 0.5987 0.8904 0.071 Uiso 1 1 calc R U . . .
H19B H 0.2833 0.6647 0.8159 0.071 Uiso 1 1 calc R U . . .
C20 C 0.3043(2) 0.57305(13) 0.7297(3) 0.0432(6) Uani 1 1 d . . . . .
H20A H 0.2872 0.5251 0.7437 0.052 Uiso 1 1 calc R U . . .
H20B H 0.2459 0.5897 0.6447 0.052 Uiso 1 1 calc R U . . .
C21 C -0.0284(2) 0.52372(11) 0.3027(2) 0.0357(5) Uani 1 1 d . . . . .
H21A H -0.0594 0.4910 0.3492 0.043 Uiso 1 1 calc R U . . .
H21B H 0.0552 0.5257 0.3508 0.043 Uiso 1 1 calc R U . . .
C22 C -0.0593(2) 0.50201(12) 0.1590(2) 0.0386(5) Uani 1 1 d . . . . .
H22A H -0.0781 0.4528 0.1472 0.046 Uiso 1 1 calc R U . . .
H22B H 0.0037 0.5114 0.1299 0.046 Uiso 1 1 calc R U . . .
C23 C -0.1629(2) 0.54562(13) 0.0817(2) 0.0423(5) Uani 1 1 d . . . . .
H23A H -0.1687 0.5545 -0.0104 0.051 Uiso 1 1 calc R U . . .
H23B H -0.2338 0.5235 0.0779 0.051 Uiso 1 1 calc R U . . .
C24 C -0.1399(2) 0.61067(12) 0.1626(2) 0.0397(5) Uani 1 1 d . . . . .
H24A H -0.0948 0.6428 0.1328 0.048 Uiso 1 1 calc R U . . .
H24B H -0.2120 0.6331 0.1533 0.048 Uiso 1 1 calc R U . . .

loop_
_atom_site_aniso_label
_atom_site_aniso_U_11
_atom_site_aniso_U_22
_atom_site_aniso_U_33
_atom_site_aniso_U_23
_atom_site_aniso_U_13
_atom_site_aniso_U_12
Ru1 0.01708(8) 0.00762(8) 0.01361(8) -0.00068(4) 0.00838(6) 0.00053(4)
F1 0.0243(6) 0.0331(6) 0.0304(6) 0.0065(5) 0.0003(5) -0.0061(5)
F2 0.0311(6) 0.0373(7) 0.0327(6) -0.0014(5) 0.0180(5) -0.0081(5)
F3 0.0286(6) 0.0154(5) 0.0432(7) 0.0031(5) 0.0096(5) -0.0038(4)
F4 0.0275(6) 0.0401(7) 0.0315(6) 0.0114(5) 0.0022(5) -0.0063(5)
F5 0.0319(7) 0.0669(10) 0.0632(10) 0.0035(8) 0.0227(7) 0.0172(7)
F6 0.0320(7) 0.0407(8) 0.0779(11) 0.0300(8) -0.0004(7) -0.0171(6)
O1 0.0217(6) 0.0099(5) 0.0160(5) 0.0006(4) 0.0094(5) 0.0023(4)
O2 0.0232(6) 0.0113(5) 0.0174(5) 0.0016(4) 0.0116(5) 0.0026(4)
O3 0.0189(6) 0.0126(5) 0.0199(6) -0.0023(4) 0.0101(5) -0.0012(4)
O4 0.0202(6) 0.0135(5) 0.0170(5) -0.0027(4) 0.0092(5) -0.0020(4)
O5 0.0334(7) 0.0183(6) 0.0232(6) -0.0022(5) 0.0186(5) 0.0013(5)
O6 0.0284(7) 0.0336(8) 0.0358(8) -0.0004(6) 0.0160(6) -0.0106(6)
O7 0.0510(10) 0.0373(9) 0.0351(8) -0.0011(7) 0.0194(7) 0.0120(7)
C1 0.0174(7) 0.0098(7) 0.0179(7) 0.0000(6) 0.0074(6) -0.0014(6)
C2 0.0228(8) 0.0101(7) 0.0162(7) -0.0003(6) 0.0109(6) 0.0020(6)
C3 0.0239(8) 0.0125(7) 0.0204(8) -0.0001(6) 0.0094(7) 0.0004(6)
C4 0.0221(8) 0.0193(8) 0.0223(8) 0.0025(7) 0.0063(7) -0.0003(7)
C5 0.0238(9) 0.0192(8) 0.0235(8) 0.0046(7) 0.0067(7) 0.0041(7)
C6 0.0332(10) 0.0152(8) 0.0254(9) 0.0073(7) 0.0125(8) 0.0037(7)
C7 0.0288(9) 0.0149(8) 0.0252(8) 0.0033(6) 0.0154(7) 0.0005(7)
C8 0.0227(8) 0.0149(7) 0.0226(8) 0.0017(6) 0.0124(7) 0.0017(6)
C9 0.0249(9) 0.0239(9) 0.0378(10) 0.0104(8) 0.0124(8) -0.0021(7)
C10 0.0184(8) 0.0113(7) 0.0171(7) 0.0017(6) 0.0070(6) 0.0012(6)
C11 0.0177(8) 0.0118(7) 0.0213(8) 0.0003(6) 0.0061(6) 0.0005(6)
C12 0.0206(8) 0.0160(8) 0.0220(8) -0.0003(6) 0.0080(7) -0.0007(6)
C13 0.0206(8) 0.0197(8) 0.0282(9) 0.0036(7) 0.0094(7) -0.0010(7)
C14 0.0225(9) 0.0199(8) 0.0324(10) -0.0006(7) 0.0050(8) -0.0054(7)
C15 0.0269(9) 0.0198(8) 0.0258(9) -0.0048(7) 0.0036(7) -0.0018(7)
C16 0.0222(8) 0.0182(8) 0.0224(8) -0.0016(6) 0.0075(7) 0.0013(7)
C17 0.0655(16) 0.0387(12) 0.0208(9) -0.0023(9) 0.0174(10) 0.0091(11)
C18 0.115(3) 0.0429(14) 0.0354(13) -0.0017(11) 0.0452(16) 0.0209(16)
C19 0.084(2) 0.0456(15) 0.083(2) -0.0230(14) 0.071(2) -0.0118(14)
C20 0.0516(14) 0.0351(12) 0.0650(16) -0.0156(11) 0.0469(13) -0.0110(10)
C21 0.0412(12) 0.0275(11) 0.0421(12) 0.0031(8) 0.0203(10) 0.0014(8)
C22 0.0504(14) 0.0281(11) 0.0465(13) -0.0036(9) 0.0287(11) -0.0061(10)
C23 0.0521(14) 0.0401(12) 0.0350(12) 0.0038(10) 0.0174(11) -0.0059(11)
C24 0.0423(13) 0.0390(12) 0.0420(12) 0.0050(10) 0.0209(11) 0.0074(10)

loop_
_atom_type_symbol
_atom_type_description
_atom_type_scat_dispersion_real
_atom_type_scat_dispersion_imag
_atom_type_scat_source
C C 0.0033 0.0016
;
International Tables for Crystallography
(Vol. C, Tables 4.2.6.8 and 6.1.1.4)
;
F F 0.0171 0.0103
;
International Tables for Crystallography
(Vol. C, Tables 4.2.6.8 and 6.1.1.4)
;
O O 0.0106 0.0060
;
International Tables for Crystallography
(Vol. C, Tables 4.2.6.8 and 6.1.1.4)
;
Ru Ru -1.2594 0.8363
;
International Tables for Crystallography
(Vol. C, Tables 4.2.6.8 and 6.1.1.4)
;
H H 0.0000 0.0000
;
International Tables for Crystallography
(Vol. C, Table 6.1.1.4)
;

loop_
_geom_angle_atom_site_label_1
_geom_angle_atom_site_label_2
_geom_angle_atom_site_label_3
_geom_angle
_geom_angle_site_symmetry_1
_geom_angle_site_symmetry_3
_geom_angle_publ_flag
O3 Ru1 O1 91.19(5) . . ?
O3 Ru1 O2 87.68(5) . 3_666 ?
O1 Ru1 O2 178.77(4) . 3_666 ?
O3 Ru1 O4 179.44(5) . 3_666 ?
O1 Ru1 O4 88.86(5) . 3_666 ?
O2 Ru1 O4 92.27(5) 3_666 3_666 ?
O3 Ru1 Ru1 90.13(3) . 3_666 ?
O1 Ru1 Ru1 89.41(3) . 3_666 ?
O2 Ru1 Ru1 90.10(3) 3_666 3_666 ?
O4 Ru1 Ru1 89.31(3) 3_666 3_666 ?
O3 Ru1 O5 91.48(5) . . ?
O1 Ru1 O5 90.98(4) . . ?
O2 Ru1 O5 89.54(4) 3_666 . ?
O4 Ru1 O5 89.08(5) 3_666 . ?
Ru1 Ru1 O5 178.33(4) 3_666 . ?
C1 O1 Ru1 117.42(10) . . ?
C1 O2 Ru1 116.75(10) . 3_666 ?
C10 O3 Ru1 117.99(11) . . ?
C10 O4 Ru1 118.01(10) . 3_666 ?
C20 O5 C17 106.86(18) . . ?
C20 O5 Ru1 123.17(12) . . ?
C17 O5 Ru1 118.18(12) . . ?
C13 O6 H6 109.5 . . ?
C24 O7 C21 110.47(17) . . ?
O2 C1 O1 126.26(15) . . ?
O2 C1 C2 116.58(14) . . ?
O1 C1 C2 117.16(14) . . ?
C3 C2 C8 118.32(15) . . ?
C3 C2 C1 120.86(15) . . ?
C8 C2 C1 120.81(15) . . ?
C2 C3 C5 120.92(16) . . ?
C2 C3 C4 120.74(15) . . ?
C5 C3 C4 118.33(16) . . ?
F1 C4 F3 106.58(15) . . ?
F1 C4 F2 106.43(15) . . ?
F3 C4 F2 106.44(15) . . ?
F1 C4 C3 111.90(15) . . ?
F3 C4 C3 112.86(15) . . ?
F2 C4 C3 112.18(15) . . ?
C6 C5 C3 119.96(17) . . ?
C6 C5 H5 120.0 . . ?
C3 C5 H5 120.0 . . ?
C5 C6 C7 120.16(16) . . ?
C5 C6 H6A 119.9 . . ?
C7 C6 H6A 119.9 . . ?
C6 C7 C8 120.08(17) . . ?
C6 C7 H7 120.0 . . ?
C8 C7 H7 120.0 . . ?
C7 C8 C2 120.53(16) . . ?
C7 C8 C9 118.58(16) . . ?
C2 C8 C9 120.88(15) . . ?
F6 C9 F4 106.64(18) . . ?
F6 C9 F5 107.06(18) . . ?
F4 C9 F5 106.13(16) . . ?
F6 C9 C8 112.14(16) . . ?
F4 C9 C8 112.31(16) . . ?
F5 C9 C8 112.14(18) . . ?
O3 C10 O4 124.15(15) . . ?
O3 C10 C11 117.47(15) . . ?
O4 C10 C11 118.35(14) . . ?
C12 C11 C16 120.43(16) . . ?
C12 C11 C10 119.09(15) . . ?
C16 C11 C10 120.35(16) . . ?
C11 C12 C13 119.97(16) . . ?
C11 C12 H12 120.0 . . ?
C13 C12 H12 120.0 . . ?
O6 C13 C12 122.21(17) . . ?
O6 C13 C14 118.09(17) . . ?
C12 C13 C14 119.70(18) . . ?
C15 C14 C13 119.98(17) . . ?
C15 C14 H14 120.0 . . ?
C13 C14 H14 120.0 . . ?
C14 C15 C16 120.76(17) . . ?
C14 C15 H15 119.6 . . ?
C16 C15 H15 119.6 . . ?
C15 C16 C11 119.16(17) . . ?
C15 C16 H16 120.4 . . ?
C11 C16 H16 120.4 . . ?
O5 C17 C18 105.2(2) . . ?
O5 C17 H17A 110.7 . . ?
C18 C17 H17A 110.7 . . ?
O5 C17 H17B 110.7 . . ?
C18 C17 H17B 110.7 . . ?
H17A C17 H17B 108.8 . . ?
C17 C18 C19 104.9(2) . . ?
C17 C18 H18A 110.8 . . ?
C19 C18 H18A 110.8 . . ?
C17 C18 H18B 110.8 . . ?
C19 C18 H18B 110.8 . . ?
H18A C18 H18B 108.8 . . ?
C20 C19 C18 104.6(2) . . ?
C20 C19 H19A 110.8 . . ?
C18 C19 H19A 110.8 . . ?
C20 C19 H19B 110.8 . . ?
C18 C19 H19B 110.8 . . ?
H19A C19 H19B 108.9 . . ?
O5 C20 C19 103.8(2) . . ?
O5 C20 H20A 111.0 . . ?
C19 C20 H20A 111.0 . . ?
O5 C20 H20B 111.0 . . ?
C19 C20 H20B 111.0 . . ?
H20A C20 H20B 109.0 . . ?
O7 C21 C22 106.48(19) . . ?
O7 C21 H21A 110.4 . . ?
C22 C21 H21A 110.4 . . ?
O7 C21 H21B 110.4 . . ?
C22 C21 H21B 110.4 . . ?
H21A C21 H21B 108.6 . . ?
C21 C22 C23 103.38(19) . . ?
C21 C22 H22A 111.1 . . ?
C23 C22 H22A 111.1 . . ?
C21 C22 H22B 111.1 . . ?
C23 C22 H22B 111.1 . . ?
H22A C22 H22B 109.1 . . ?
C24 C23 C22 102.9(2) . . ?
C24 C23 H23A 111.2 . . ?
C22 C23 H23A 111.2 . . ?
C24 C23 H23B 111.2 . . ?
C22 C23 H23B 111.2 . . ?
H23A C23 H23B 109.1 . . ?
O7 C24 C23 105.46(19) . . ?
O7 C24 H24A 110.6 . . ?
C23 C24 H24A 110.6 . . ?
O7 C24 H24B 110.6 . . ?
C23 C24 H24B 110.6 . . ?
H24A C24 H24B 108.8 . . ?

loop_
_geom_bond_atom_site_label_1
_geom_bond_atom_site_label_2
_geom_bond_distance
_geom_bond_site_symmetry_2
_geom_bond_publ_flag
Ru1 O3 2.0559(12) . ?
Ru1 O1 2.0699(11) . ?
Ru1 O2 2.0713(11) 3_666 ?
Ru1 O4 2.0716(12) 3_666 ?
Ru1 Ru1 2.2632(2) 3_666 ?
Ru1 O5 2.3087(12) . ?
F1 C4 1.336(2) . ?
F2 C4 1.343(2) . ?
F3 C4 1.342(2) . ?
F4 C9 1.332(2) . ?
F5 C9 1.338(3) . ?
F6 C9 1.327(2) . ?
O1 C1 1.260(2) . ?
O2 C1 1.257(2) . ?
O2 Ru1 2.0713(11) 3_666 ?
O3 C10 1.269(2) . ?
O4 C10 1.269(2) . ?
O4 Ru1 2.0716(12) 3_666 ?
O5 C20 1.439(3) . ?
O5 C17 1.443(3) . ?
O6 C13 1.366(2) . ?
O6 H6 0.8400 . ?
O7 C24 1.431(3) . ?
O7 C21 1.439(3) . ?
C1 C2 1.514(2) . ?
C2 C3 1.390(2) . ?
C2 C8 1.405(2) . ?
C3 C5 1.393(2) . ?
C3 C4 1.500(2) . ?
C5 C6 1.380(3) . ?
C5 H5 0.9500 . ?
C6 C7 1.382(3) . ?
C6 H6A 0.9500 . ?
C7 C8 1.390(2) . ?
C7 H7 0.9500 . ?
C8 C9 1.503(3) . ?
C10 C11 1.493(2) . ?
C11 C12 1.390(3) . ?
C11 C16 1.396(2) . ?
C12 C13 1.392(2) . ?
C12 H12 0.9500 . ?
C13 C14 1.395(3) . ?
C14 C15 1.385(3) . ?
C14 H14 0.9500 . ?
C15 C16 1.389(3) . ?
C15 H15 0.9500 . ?
C16 H16 0.9500 . ?
C17 C18 1.518(3) . ?
C17 H17A 0.9900 . ?
C17 H17B 0.9900 . ?
C18 C19 1.534(5) . ?
C18 H18A 0.9900 . ?
C18 H18B 0.9900 . ?
C19 C20 1.523(3) . ?
C19 H19A 0.9900 . ?
C19 H19B 0.9900 . ?
C20 H20A 0.9900 . ?
C20 H20B 0.9900 . ?
C21 C22 1.515(3) . ?
C21 H21A 0.9900 . ?
C21 H21B 0.9900 . ?
C22 C23 1.524(4) . ?
C22 H22A 0.9900 . ?
C22 H22B 0.9900 . ?
C23 C24 1.511(3) . ?
C23 H23A 0.9900 . ?
C23 H23B 0.9900 . ?
C24 H24A 0.9900 . ?
C24 H24B 0.9900 . ?

loop_
_geom_hbond_atom_site_label_D
_geom_hbond_atom_site_label_H
_geom_hbond_atom_site_label_A
_geom_hbond_site_symmetry_D
_geom_hbond_site_symmetry_H
_geom_hbond_site_symmetry_A
_geom_hbond_distance_DA
_geom_hbond_distance_DH
_geom_hbond_distance_HA
_geom_hbond_angle_DHA
_geom_hbond_publ_flag
O6 H6 O7 . . 3_566 2.703(2) 0.840 1.865 175.7 no

loop_
_geom_torsion_atom_site_label_1
_geom_torsion_atom_site_label_2
_geom_torsion_atom_site_label_3
_geom_torsion_atom_site_label_4
_geom_torsion
_geom_torsion_site_symmetry_1
_geom_torsion_site_symmetry_2
_geom_torsion_site_symmetry_3
_geom_torsion_site_symmetry_4
_geom_torsion_publ_flag
Ru1 O2 C1 O1 -1.6(2) 3_666 . . . ?
Ru1 O2 C1 C2 178.80(10) 3_666 . . . ?
Ru1 O1 C1 O2 2.9(2) . . . . ?
Ru1 O1 C1 C2 -177.51(10) . . . . ?
O2 C1 C2 C3 102.93(19) . . . . ?
O1 C1 C2 C3 -76.7(2) . . . . ?
O2 C1 C2 C8 -75.8(2) . . . . ?
O1 C1 C2 C8 104.62(18) . . . . ?
C8 C2 C3 C5 0.9(3) . . . . ?
C1 C2 C3 C5 -177.87(16) . . . . ?
C8 C2 C3 C4 -178.17(16) . . . . ?
C1 C2 C3 C4 3.1(2) . . . . ?
C2 C3 C4 F1 -159.84(16) . . . . ?
C5 C3 C4 F1 21.1(2) . . . . ?
C2 C3 C4 F3 -39.6(2) . . . . ?
C5 C3 C4 F3 141.32(17) . . . . ?
C2 C3 C4 F2 80.6(2) . . . . ?
C5 C3 C4 F2 -98.44(19) . . . . ?
C2 C3 C5 C6 0.5(3) . . . . ?
C4 C3 C5 C6 179.57(17) . . . . ?
C3 C5 C6 C7 -1.2(3) . . . . ?
C5 C6 C7 C8 0.4(3) . . . . ?
C6 C7 C8 C2 1.0(3) . . . . ?
C6 C7 C8 C9 -178.35(18) . . . . ?
C3 C2 C8 C7 -1.6(2) . . . . ?
C1 C2 C8 C7 177.12(15) . . . . ?
C3 C2 C8 C9 177.72(17) . . . . ?
C1 C2 C8 C9 -3.6(2) . . . . ?
C7 C8 C9 F6 19.3(3) . . . . ?
C2 C8 C9 F6 -160.03(18) . . . . ?
C7 C8 C9 F4 139.39(17) . . . . ?
C2 C8 C9 F4 -39.9(2) . . . . ?
C7 C8 C9 F5 -101.2(2) . . . . ?
C2 C8 C9 F5 79.5(2) . . . . ?
Ru1 O3 C10 O4 -7.6(2) . . . . ?
Ru1 O3 C10 C11 170.12(10) . . . . ?
Ru1 O4 C10 O3 7.7(2) 3_666 . . . ?
Ru1 O4 C10 C11 -170.04(11) 3_666 . . . ?
O3 C10 C11 C12 -13.8(2) . . . . ?
O4 C10 C11 C12 164.03(15) . . . . ?
O3 C10 C11 C16 170.35(15) . . . . ?
O4 C10 C11 C16 -11.8(2) . . . . ?
C16 C11 C12 C13 0.3(3) . . . . ?
C10 C11 C12 C13 -175.49(15) . . . . ?
C11 C12 C13 O6 179.30(16) . . . . ?
C11 C12 C13 C14 -0.7(3) . . . . ?
O6 C13 C14 C15 -179.24(17) . . . . ?
C12 C13 C14 C15 0.8(3) . . . . ?
C13 C14 C15 C16 -0.4(3) . . . . ?
C14 C15 C16 C11 0.0(3) . . . . ?
C12 C11 C16 C15 0.1(3) . . . . ?
C10 C11 C16 C15 175.80(16) . . . . ?
C20 O5 C17 C18 -35.4(2) . . . . ?
Ru1 O5 C17 C18 -179.55(16) . . . . ?
O5 C17 C18 C19 16.8(3) . . . . ?
C17 C18 C19 C20 6.3(3) . . . . ?
C17 O5 C20 C19 39.2(2) . . . . ?
Ru1 O5 C20 C19 -178.81(16) . . . . ?
C18 C19 C20 O5 -27.1(3) . . . . ?
C24 O7 C21 C22 2.0(2) . . . . ?
O7 C21 C22 C23 -21.8(2) . . . . ?
C21 C22 C23 C24 32.3(2) . . . . ?
C21 O7 C24 C23 18.9(3) . . . . ?
C22 C23 C24 O7 -31.7(2) . . . . ?
